data_1563613
loop_
_publ_author_name
'Yang, Ting-Hai'
'Cao, Deng-Ke'
'Li, Yi-Zhi'
'Zheng, Li-Min'

_publ_section_title
;
 Lanthanide oxalatophosphonates with two- and three-dimensional structures
;
_journal_issue 5
_journal_name_full 'Journal of Solid State Chemistry'
_journal_page_first 1159
_journal_page_last 1164
_journal_paper_doi 10.1016/j.jssc.2010.03.008
_journal_volume 183
_journal_year 2010
_chemical_formula_moiety ' C11 H13 Ho2 N O16 P, 3(H2 O)'
_chemical_formula_sum 'C11 H19 Ho2 N O19 P'
_chemical_formula_weight 830.10
_space_group_IT_number 2
_space_group_name_Hall '-P 1'
_space_group_name_H-M_alt 'P -1'
_symmetry_cell_setting triclinic
_symmetry_space_group_name_Hall '-P 1'
_symmetry_space_group_name_H-M 'P -1'
_atom_sites_solution_hydrogens geom
_atom_sites_solution_primary direct
_atom_sites_solution_secondary difmap
_audit_creation_method SHELXL-97
_cell_angle_alpha 95.450(18)
_cell_angle_beta 92.327(12)
_cell_angle_gamma 107.404(9)
_cell_formula_units_Z 2
_cell_length_a 9.7800(18)
_cell_length_b 10.5058(18)
_cell_length_c 11.1899(19)
_cell_measurement_reflns_used 1511
_cell_measurement_temperature 291(2)
_cell_measurement_theta_max 24.775
_cell_measurement_theta_min 2.4995
_cell_volume 1089.2(3)
_computing_cell_refinement SMART
_computing_data_collection 'SMART (Bruker, 2000)'
_computing_data_reduction 'SAINT (Bruker, 2000)'
_computing_molecular_graphics SHELXTL
_computing_publication_material SHELXTL
_computing_structure_refinement SHELXTL
_computing_structure_solution 'SHELXTL (Bruker, 2000)'
_diffrn_ambient_temperature 291(2)
_diffrn_measured_fraction_theta_full 0.981
_diffrn_measured_fraction_theta_max 0.981
_diffrn_measurement_device_type 'Bruker Smart Apex CCD'
_diffrn_measurement_method 'phi and omega scans'
_diffrn_radiation_monochromator graphite
_diffrn_radiation_source 'fine-focus sealed tube'
_diffrn_radiation_type MoK\a
_diffrn_radiation_wavelength 0.71073
_diffrn_reflns_av_R_equivalents 0.0264
_diffrn_reflns_av_sigmaI/netI 0.0612
_diffrn_reflns_limit_h_max 11
_diffrn_reflns_limit_h_min -11
_diffrn_reflns_limit_k_max 12
_diffrn_reflns_limit_k_min -12
_diffrn_reflns_limit_l_max 13
_diffrn_reflns_limit_l_min -11
_diffrn_reflns_number 5742
_diffrn_reflns_theta_full 25.50
_diffrn_reflns_theta_max 25.50
_diffrn_reflns_theta_min 1.83
_exptl_absorpt_coefficient_mu 7.379
_exptl_absorpt_correction_T_max 0.749
_exptl_absorpt_correction_T_min 0.592
_exptl_absorpt_correction_type multi-scan
_exptl_absorpt_process_details 'SADABS(Bruker, 2000)'
_exptl_crystal_colour colorless
_exptl_crystal_density_diffrn 2.531
_exptl_crystal_density_method 'not measured'
_exptl_crystal_description blcok
_exptl_crystal_F_000 786
_exptl_crystal_size_max 0.12
_exptl_crystal_size_mid 0.06
_exptl_crystal_size_min 0.04
_refine_diff_density_max 1.256
_refine_diff_density_min -1.295
_refine_diff_density_rms 0.229
_refine_ls_extinction_method none
_refine_ls_goodness_of_fit_ref 1.002
_refine_ls_hydrogen_treatment constr
_refine_ls_matrix_type full
_refine_ls_number_parameters 307
_refine_ls_number_reflns 3980
_refine_ls_number_restraints 0
_refine_ls_restrained_S_all 1.002
_refine_ls_R_factor_all 0.0550
_refine_ls_R_factor_gt 0.0377
_refine_ls_shift/su_max 0.001
_refine_ls_shift/su_mean 0.000
_refine_ls_structure_factor_coef Fsqd
_refine_ls_weighting_details 'calc w=1/[\s^2^(Fo^2^)+(0.0382P)^2^+0.0000P] where P=(Fo^2^+2Fc^2^)/3'
_refine_ls_weighting_scheme calc
_refine_ls_wR_factor_gt 0.0773
_refine_ls_wR_factor_ref 0.0860
_reflns_number_gt 3040
_reflns_number_total 3980
_reflns_threshold_expression >2sigma(I)
_cod_data_source_file JSSC-2010-183-1159.cif
_cod_data_source_block 3
_cod_depositor_comments
;
The following automatic conversions were performed:

data item '_symmetry_cell_setting' value 'Triclinic' was changed to
'triclinic' in accordance with the built-in table derived from the
CIF Core dictionary named 'cif_core.dic' version 2.4.5 last updated
on 2014-11-21.

Automatic conversion script
Id: cif_fix_values 8369 2020-08-20 11:38:08Z andrius 
;
_cod_original_sg_symbol_Hall '-P 1   '
_cod_original_sg_symbol_H-M 'P-1   '
_cod_database_code 1563613

loop_
_symmetry_equiv_pos_as_xyz
'x, y, z'
'-x, -y, -z'

loop_
_atom_site_label
_atom_site_type_symbol
_atom_site_fract_x
_atom_site_fract_y
_atom_site_fract_z
_atom_site_U_iso_or_equiv
_atom_site_adp_type
_atom_site_occupancy
_atom_site_symmetry_multiplicity
_atom_site_calc_flag
_atom_site_refinement_flags
_atom_site_disorder_assembly
_atom_site_disorder_group
Ho1 Ho 0.17872(4) 0.38648(4) 0.05458(3) 0.01596(12) Uani 1 1 d . . .
Ho2 Ho 0.37559(4) 0.93688(4) 0.23904(3) 0.01526(12) Uani 1 1 d . . .
P1 P 0.0622(2) 0.6382(2) 0.21012(18) 0.0157(5) Uani 1 1 d . . .
O1 O 0.0851(6) 0.5023(6) 0.1907(5) 0.0245(14) Uani 1 1 d . . .
O2 O 0.2000(6) 0.7522(6) 0.2155(5) 0.0251(14) Uani 1 1 d . . .
O3 O -0.0528(6) 0.6506(6) 0.1216(5) 0.0279(15) Uani 1 1 d . . .
O4 O 0.1785(6) 0.1596(6) 0.0078(5) 0.0255(14) Uani 1 1 d . . .
O5 O 0.2422(7) 0.2953(6) 0.2247(5) 0.0294(15) Uani 1 1 d . . .
O6 O 0.2185(6) -0.0187(6) 0.0802(5) 0.0260(14) Uani 1 1 d . . .
O7 O 0.2940(6) 0.1209(6) 0.2967(5) 0.0251(14) Uani 1 1 d . . .
O8 O 0.3582(6) 0.3834(6) -0.0858(5) 0.0235(14) Uani 1 1 d . . .
O9 O 0.5852(6) 0.4697(6) -0.1294(5) 0.0254(14) Uani 1 1 d . . .
O10 O 0.4305(6) 0.8437(6) 0.0520(5) 0.0223(14) Uani 1 1 d . . .
O11 O 0.4775(6) 0.8937(6) -0.1339(5) 0.0247(14) Uani 1 1 d . . .
O12 O 0.5786(6) 1.0568(6) 0.3701(5) 0.0210(13) Uani 1 1 d . . .
O13 O 0.6747(6) 1.0846(6) 0.5583(5) 0.0231(14) Uani 1 1 d . . .
O1W O -0.0607(6) 0.2406(6) 0.0918(5) 0.0254(14) Uani 1 1 d . . .
H1WC H -0.0483 0.2003 0.1518 0.038 Uiso 1 1 d R . .
H1WB H -0.1176 0.1775 0.0358 0.038 Uiso 1 1 d R . .
O2W O 0.2336(6) 0.5994(6) -0.0358(5) 0.0260(14) Uani 1 1 d . . .
H2WA H 0.1589 0.6287 -0.0552 0.039 Uiso 1 1 d R . .
H2WB H 0.3139 0.6609 -0.0010 0.039 Uiso 1 1 d R . .
O3W O 0.5045(7) 0.7820(6) 0.2854(5) 0.0313(15) Uani 1 1 d . . .
H3WB H 0.4581 0.7039 0.2522 0.047 Uiso 1 1 d R . .
H3WC H 0.5872 0.8066 0.2584 0.047 Uiso 1 1 d R . .
N1 N -0.2395(8) 0.4925(9) 0.2985(7) 0.038(2) Uani 1 1 d . . .
H1A H -0.1928 0.4968 0.2203 0.045 Uiso 1 1 d R . .
C1 C -0.3661(11) 0.4037(12) 0.3187(9) 0.048(3) Uani 1 1 d . . .
H1 H -0.4284 0.3550 0.2540 0.057 Uiso 1 1 calc R . .
C2 C -0.4021(11) 0.3855(11) 0.4315(9) 0.040(3) Uani 1 1 d . . .
H2 H -0.4904 0.3262 0.4452 0.047 Uiso 1 1 calc R . .
C3 C -0.3101(12) 0.4532(12) 0.5244(9) 0.048(3) Uani 1 1 d . . .
H3 H -0.3337 0.4408 0.6031 0.057 Uiso 1 1 calc R . .
C4 C -0.1800(11) 0.5416(10) 0.5023(9) 0.036(2) Uani 1 1 d . . .
H4 H -0.1164 0.5882 0.5670 0.043 Uiso 1 1 calc R . .
C5 C -0.1423(9) 0.5627(9) 0.3877(8) 0.025(2) Uani 1 1 d . . .
C6 C -0.0058(9) 0.6584(10) 0.3553(8) 0.029(2) Uani 1 1 d . . .
H6A H 0.0689 0.6585 0.4150 0.034 Uiso 1 1 calc R . .
H6B H -0.0174 0.7473 0.3652 0.034 Uiso 1 1 calc R . .
C7 C 0.2528(9) 0.1781(9) 0.2145(8) 0.022(2) Uani 1 1 d . . .
C8 C 0.2118(9) 0.0980(10) 0.0904(8) 0.025(2) Uani 1 1 d . . .
C9 C 0.4829(9) 0.4560(9) -0.0624(7) 0.022(2) Uani 1 1 d . . .
C10 C 0.4737(8) 0.9260(8) -0.0233(8) 0.0191(19) Uani 1 1 d . . .
C11 C 0.5732(8) 1.0428(8) 0.4789(7) 0.0176(19) Uani 1 1 d . . .
O4W O 0.7987(9) 0.8738(10) 0.2570(7) 0.080(3) Uani 1 1 d . . .
H4WB H 0.8123 0.8888 0.1845 0.121 Uiso 1 1 d R . .
H4WC H 0.8363 0.9460 0.3034 0.121 Uiso 1 1 d R . .
O5W O 0.8680(9) 0.1765(10) 0.3139(8) 0.081(3) Uani 1 1 d . . .
H5WB H 0.8200 0.2256 0.3439 0.122 Uiso 1 1 d R . .
H5WA H 0.9460 0.1901 0.3566 0.122 Uiso 1 1 d R . .
O6W O 0.0825(13) 0.1165(12) 0.4643(11) 0.137(5) Uani 1 1 d . . .
H6WD H 0.0964 0.0404 0.4521 0.205 Uiso 1 1 d R . .
H6WB H 0.1420 0.1520 0.4168 0.205 Uiso 1 1 d R . .

loop_
_atom_site_aniso_label
_atom_site_aniso_U_11
_atom_site_aniso_U_22
_atom_site_aniso_U_33
_atom_site_aniso_U_23
_atom_site_aniso_U_13
_atom_site_aniso_U_12
Ho1 0.0155(2) 0.0151(2) 0.0178(2) 0.00303(16) -0.00019(16) 0.00524(16)
Ho2 0.0180(2) 0.0141(2) 0.0124(2) 0.00320(16) -0.00057(16) 0.00261(16)
P1 0.0171(11) 0.0143(12) 0.0150(11) 0.0036(9) 0.0016(9) 0.0029(9)
O1 0.031(4) 0.016(3) 0.029(3) 0.007(3) 0.015(3) 0.009(3)
O2 0.024(3) 0.021(4) 0.028(4) 0.003(3) 0.004(3) 0.003(3)
O3 0.023(3) 0.031(4) 0.030(4) 0.014(3) -0.004(3) 0.006(3)
O4 0.039(4) 0.022(4) 0.017(3) 0.004(3) -0.004(3) 0.012(3)
O5 0.046(4) 0.020(4) 0.026(4) -0.001(3) -0.003(3) 0.018(3)
O6 0.037(4) 0.012(3) 0.027(3) -0.002(3) -0.009(3) 0.008(3)
O7 0.033(4) 0.030(4) 0.019(3) 0.005(3) 0.002(3) 0.020(3)
O8 0.013(3) 0.027(4) 0.028(3) -0.007(3) 0.000(3) 0.005(3)
O9 0.021(3) 0.030(4) 0.021(3) -0.002(3) -0.002(3) 0.004(3)
O10 0.031(4) 0.020(3) 0.015(3) 0.004(3) 0.008(3) 0.004(3)
O11 0.030(4) 0.019(3) 0.017(3) 0.004(3) 0.005(3) -0.007(3)
O12 0.019(3) 0.025(4) 0.013(3) 0.007(3) -0.002(2) -0.003(3)
O13 0.022(3) 0.031(4) 0.012(3) 0.002(3) -0.002(3) 0.001(3)
O1W 0.020(3) 0.022(4) 0.030(4) 0.005(3) -0.006(3) 0.001(3)
O2W 0.027(4) 0.017(3) 0.036(4) 0.005(3) -0.002(3) 0.011(3)
O3W 0.034(4) 0.028(4) 0.035(4) 0.000(3) -0.002(3) 0.015(3)
N1 0.027(5) 0.057(6) 0.025(5) 0.011(4) 0.010(4) 0.004(4)
C1 0.031(6) 0.061(8) 0.035(6) 0.003(6) -0.004(5) -0.009(5)
C2 0.037(6) 0.045(7) 0.034(6) 0.016(5) 0.007(5) 0.006(5)
C3 0.056(8) 0.059(8) 0.030(6) 0.024(6) 0.026(6) 0.012(6)
C4 0.039(6) 0.039(7) 0.028(6) 0.000(5) 0.002(5) 0.011(5)
C5 0.022(5) 0.029(6) 0.021(5) 0.003(4) 0.001(4) 0.006(4)
C6 0.026(5) 0.030(6) 0.030(5) -0.004(4) -0.001(4) 0.010(4)
C7 0.022(5) 0.022(5) 0.023(5) 0.002(4) -0.009(4) 0.007(4)
C8 0.017(5) 0.031(6) 0.024(5) -0.005(4) -0.001(4) 0.006(4)
C9 0.026(5) 0.018(5) 0.027(5) -0.001(4) -0.001(4) 0.016(4)
C10 0.013(4) 0.016(5) 0.025(5) 0.002(4) 0.002(4) 0.000(4)
C11 0.014(4) 0.022(5) 0.018(5) 0.005(4) -0.002(4) 0.007(4)
O4W 0.080(7) 0.098(8) 0.054(6) -0.027(5) 0.007(5) 0.025(6)
O5W 0.050(6) 0.126(10) 0.071(6) 0.043(6) 0.024(5) 0.018(6)
O6W 0.184(13) 0.104(10) 0.168(12) 0.061(9) 0.120(10) 0.085(10)

loop_
_atom_type_symbol
_atom_type_description
_atom_type_scat_dispersion_real
_atom_type_scat_dispersion_imag
_atom_type_scat_source
C C 0.0033 0.0016 'International Tables Vol C Tables 4.2.6.8 and 6.1.1.4'
H H 0.0000 0.0000 'International Tables Vol C Tables 4.2.6.8 and 6.1.1.4'
N N 0.0061 0.0033 'International Tables Vol C Tables 4.2.6.8 and 6.1.1.4'
O O 0.0106 0.0060 'International Tables Vol C Tables 4.2.6.8 and 6.1.1.4'
P P 0.1023 0.0942 'International Tables Vol C Tables 4.2.6.8 and 6.1.1.4'
Ho Ho -0.2175 4.6783 'International Tables Vol C Tables 4.2.6.8 and 6.1.1.4'

loop_
_geom_angle_atom_site_label_1
_geom_angle_atom_site_label_2
_geom_angle_atom_site_label_3
_geom_angle
_geom_angle_site_symmetry_1
_geom_angle_site_symmetry_3
O3 Ho1 O1 110.2(2) 2_565 .
O3 Ho1 O5 147.2(2) 2_565 .
O1 Ho1 O5 83.2(2) . .
O3 Ho1 O4 83.6(2) 2_565 .
O1 Ho1 O4 137.4(2) . .
O5 Ho1 O4 67.80(19) . .
O3 Ho1 O8 77.7(2) 2_565 .
O1 Ho1 O8 149.4(2) . .
O5 Ho1 O8 106.3(2) . .
O4 Ho1 O8 71.5(2) . .
O3 Ho1 O9 133.9(2) 2_565 2_665
O1 Ho1 O9 88.4(2) . 2_665
O5 Ho1 O9 74.0(2) . 2_665
O4 Ho1 O9 111.2(2) . 2_665
O8 Ho1 O9 67.42(19) . 2_665
O3 Ho1 O1W 75.4(2) 2_565 .
O1 Ho1 O1W 72.4(2) . .
O5 Ho1 O1W 81.0(2) . .
O4 Ho1 O1W 72.8(2) . .
O8 Ho1 O1W 137.07(19) . .
O9 Ho1 O1W 150.11(19) 2_665 .
O3 Ho1 O2W 71.6(2) 2_565 .
O1 Ho1 O2W 81.4(2) . .
O5 Ho1 O2W 141.1(2) . .
O4 Ho1 O2W 140.22(19) . .
O8 Ho1 O2W 73.1(2) . .
O9 Ho1 O2W 70.1(2) 2_665 .
O1W Ho1 O2W 126.83(19) . .
O2 Ho2 O7 111.0(2) . 1_565
O2 Ho2 O13 80.4(2) . 2_676
O7 Ho2 O13 76.1(2) 1_565 2_676
O2 Ho2 O12 141.9(2) . .
O7 Ho2 O12 83.8(2) 1_565 .
O13 Ho2 O12 69.06(19) 2_676 .
O2 Ho2 O11 143.3(2) . 2_675
O7 Ho2 O11 78.0(2) 1_565 2_675
O13 Ho2 O11 135.4(2) 2_676 2_675
O12 Ho2 O11 72.65(19) . 2_675
O2 Ho2 O10 81.2(2) . .
O7 Ho2 O10 133.68(19) 1_565 .
O13 Ho2 O10 149.4(2) 2_676 .
O12 Ho2 O10 114.6(2) . .
O11 Ho2 O10 69.0(2) 2_675 .
O2 Ho2 O3W 80.5(2) . .
O7 Ho2 O3W 150.6(2) 1_565 .
O13 Ho2 O3W 79.6(2) 2_676 .
O12 Ho2 O3W 72.1(2) . .
O11 Ho2 O3W 109.4(2) 2_675 .
O10 Ho2 O3W 73.4(2) . .
O2 Ho2 O6 78.2(2) . 1_565
O7 Ho2 O6 67.07(19) 1_565 1_565
O13 Ho2 O6 126.3(2) 2_676 1_565
O12 Ho2 O6 138.62(19) . 1_565
O11 Ho2 O6 73.0(2) 2_675 1_565
O10 Ho2 O6 72.7(2) . 1_565
O3W Ho2 O6 142.2(2) . 1_565
O2 P1 O1 112.9(3) . .
O2 P1 O3 113.3(3) . .
O1 P1 O3 111.7(4) . .
O2 P1 C6 104.2(4) . .
O1 P1 C6 109.4(4) . .
O3 P1 C6 104.6(4) . .
P1 O1 Ho1 138.3(3) . .
P1 O2 Ho2 169.6(4) . .
P1 O3 Ho1 155.5(4) . 2_565
C8 O4 Ho1 119.2(6) . .
C7 O5 Ho1 120.2(5) . .
C8 O6 Ho2 114.0(5) . 1_545
C7 O7 Ho2 117.7(5) . 1_545
C9 O8 Ho1 120.2(5) . .
C9 O9 Ho1 119.2(5) . 2_665
C10 O10 Ho2 115.3(5) . .
C10 O11 Ho2 115.4(5) . 2_675
C11 O12 Ho2 118.1(5) . .
C11 O13 Ho2 118.6(5) . 2_676
Ho1 O1W H1WC 106.1 . .
Ho1 O1W H1WB 123.4 . .
H1WC O1W H1WB 106.6 . .
Ho1 O2W H2WA 117.0 . .
Ho1 O2W H2WB 112.5 . .
H2WA O2W H2WB 117.2 . .
Ho2 O3W H3WB 109.1 . .
Ho2 O3W H3WC 109.3 . .
H3WB O3W H3WC 109.5 . .
C5 N1 C1 122.9(8) . .
C5 N1 H1A 109.4 . .
C1 N1 H1A 125.5 . .
C2 C1 N1 120.3(10) . .
C2 C1 H1 119.9 . .
N1 C1 H1 119.9 . .
C1 C2 C3 119.6(10) . .
C1 C2 H2 120.2 . .
C3 C2 H2 120.2 . .
C2 C3 C4 119.4(9) . .
C2 C3 H3 120.3 . .
C4 C3 H3 120.3 . .
C5 C4 C3 121.7(10) . .
C5 C4 H4 119.1 . .
C3 C4 H4 119.1 . .
N1 C5 C4 116.0(9) . .
N1 C5 C6 118.5(8) . .
C4 C5 C6 125.5(9) . .
C5 C6 P1 121.3(7) . .
C5 C6 H6A 107.0 . .
P1 C6 H6A 107.0 . .
C5 C6 H6B 107.0 . .
P1 C6 H6B 107.0 . .
H6A C6 H6B 106.7 . .
O5 C7 O7 126.4(8) . .
O5 C7 C8 116.7(7) . .
O7 C7 C8 116.9(8) . .
O6 C8 O4 126.9(8) . .
O6 C8 C7 117.1(8) . .
O4 C8 C7 115.9(8) . .
O8 C9 O9 126.9(8) . .
O8 C9 C9 116.8(9) . 2_665
O9 C9 C9 116.3(10) . 2_665
O11 C10 O10 124.5(8) . .
O11 C10 C10 118.0(9) . 2_675
O10 C10 C10 117.5(9) . 2_675
O12 C11 O13 126.8(7) . .
O12 C11 C11 117.2(9) . 2_676
O13 C11 C11 115.8(8) . 2_676
H4WB O4W H4WC 109.5 . .
H5WB O5W H5WA 110.3 . .
H6WD O6W H6WB 94.2 . .

loop_
_geom_bond_atom_site_label_1
_geom_bond_atom_site_label_2
_geom_bond_distance
_geom_bond_site_symmetry_2
Ho1 O3 2.219(6) 2_565
Ho1 O1 2.252(5) .
Ho1 O5 2.352(6) .
Ho1 O4 2.391(6) .
Ho1 O8 2.408(5) .
Ho1 O9 2.414(6) 2_665
Ho1 O1W 2.461(6) .
Ho1 O2W 2.463(6) .
Ho2 O2 2.158(6) .
Ho2 O7 2.349(6) 1_565
Ho2 O13 2.357(5) 2_676
Ho2 O12 2.366(5) .
Ho2 O11 2.371(5) 2_675
Ho2 O10 2.376(5) .
Ho2 O3W 2.417(6) .
Ho2 O6 2.470(6) 1_565
P1 O2 1.506(6) .
P1 O1 1.507(6) .
P1 O3 1.512(6) .
P1 C6 1.798(9) .
O3 Ho1 2.219(6) 2_565
O4 C8 1.262(10) .
O5 C7 1.261(10) .
O6 C8 1.242(10) .
O6 Ho2 2.470(6) 1_545
O7 C7 1.261(9) .
O7 Ho2 2.349(6) 1_545
O8 C9 1.232(10) .
O9 C9 1.257(10) .
O9 Ho1 2.414(6) 2_665
O10 C10 1.259(10) .
O11 C10 1.257(9) .
O11 Ho2 2.371(5) 2_675
O12 C11 1.241(9) .
O13 C11 1.250(9) .
O13 Ho2 2.357(5) 2_676
O1W H1WC 0.8499 .
O1W H1WB 0.9026 .
O2W H2WA 0.8997 .
O2W H2WB 0.8998 .
O3W H3WB 0.8500 .
O3W H3WC 0.8499 .
N1 C5 1.344(11) .
N1 C1 1.351(12) .
N1 H1A 1.0026 .
C1 C2 1.339(13) .
C1 H1 0.9300 .
C2 C3 1.341(14) .
C2 H2 0.9300 .
C3 C4 1.380(14) .
C3 H3 0.9300 .
C4 C5 1.370(12) .
C4 H4 0.9300 .
C5 C6 1.493(12) .
C6 H6A 0.9700 .
C6 H6B 0.9700 .
C7 C8 1.526(12) .
C9 C9 1.564(16) 2_665
C10 C10 1.517(16) 2_675
C11 C11 1.564(15) 2_676
O4W H4WB 0.8500 .
O4W H4WC 0.8501 .
O5W H5WB 0.8499 .
O5W H5WA 0.8500 .
O6W H6WD 0.8500 .
O6W H6WB 0.8321 .

loop_
_geom_hbond_atom_site_label_D
_geom_hbond_atom_site_label_H
_geom_hbond_atom_site_label_A
_geom_hbond_distance_DH
_geom_hbond_distance_HA
_geom_hbond_distance_DA
_geom_hbond_angle_DHA
_geom_hbond_site_symmetry_A
N1 H1A O3 1.00 2.20 3.018(10) 138 .
O2W H2WB O10 0.90 1.94 2.769(8) 153 .
O3W H3WC O4W 0.85 1.98 2.789(11) 160 .
O4W H4WC O5W 0.85 2.34 3.045(15) 141 1_565
O1W H1WC O5W 0.85 2.03 2.700(10) 136 1_455
O1W H1WB O6 0.90 1.99 2.877(8) 169 2
O2W H2WA O1W 0.90 1.96 2.810(8) 157 2_565
N1 H1A O2W 1.00 2.18 3.015(10) 140 2_565
O3W H3WB O9 0.85 2.10 2.901(9) 157 2_665
O4W H4WB O4 0.85 2.17 2.976(10) 157 2_665

loop_
_geom_torsion_atom_site_label_1
_geom_torsion_atom_site_label_2
_geom_torsion_atom_site_label_3
_geom_torsion_atom_site_label_4
_geom_torsion
_geom_torsion_site_symmetry_1
_geom_torsion_site_symmetry_2
_geom_torsion_site_symmetry_3
_geom_torsion_site_symmetry_4
O2 P1 O1 Ho1 -58.2(6) . . . .
O3 P1 O1 Ho1 70.9(6) . . . .
C6 P1 O1 Ho1 -173.8(5) . . . .
O3 Ho1 O1 P1 -63.8(6) 2_565 . . .
O5 Ho1 O1 P1 147.1(6) . . . .
O4 Ho1 O1 P1 -166.7(4) . . . .
O8 Ho1 O1 P1 36.3(8) . . . .
O9 Ho1 O1 P1 73.0(5) 2_665 . . .
O1W Ho1 O1 P1 -130.3(6) . . . .
O2W Ho1 O1 P1 2.9(5) . . . .
O1 P1 O2 Ho2 -161(2) . . . .
O3 P1 O2 Ho2 71(2) . . . .
C6 P1 O2 Ho2 -42(2) . . . .
O7 Ho2 O2 P1 -12(2) 1_565 . . .
O13 Ho2 O2 P1 59(2) 2_676 . . .
O12 Ho2 O2 P1 95(2) . . . .
O11 Ho2 O2 P1 -110(2) 2_675 . . .
O10 Ho2 O2 P1 -146(2) . . . .
O3W Ho2 O2 P1 140(2) . . . .
O6 Ho2 O2 P1 -72(2) 1_565 . . .
O2 P1 O3 Ho1 94.7(9) . . . 2_565
O1 P1 O3 Ho1 -34.2(10) . . . 2_565
C6 P1 O3 Ho1 -152.4(9) . . . 2_565
O3 Ho1 O4 C8 -164.3(6) 2_565 . . .
O1 Ho1 O4 C8 -51.3(7) . . . .
O5 Ho1 O4 C8 -0.6(6) . . . .
O8 Ho1 O4 C8 116.6(6) . . . .
O9 Ho1 O4 C8 60.9(6) 2_665 . . .
O1W Ho1 O4 C8 -87.7(6) . . . .
O2W Ho1 O4 C8 144.8(6) . . . .
O3 Ho1 O5 C7 33.9(8) 2_565 . . .
O1 Ho1 O5 C7 151.0(7) . . . .
O4 Ho1 O5 C7 2.8(6) . . . .
O8 Ho1 O5 C7 -58.7(7) . . . .
O9 Ho1 O5 C7 -118.7(7) 2_665 . . .
O1W Ho1 O5 C7 77.9(7) . . . .
O2W Ho1 O5 C7 -141.8(6) . . . .
O3 Ho1 O8 C9 146.3(7) 2_565 . . .
O1 Ho1 O8 C9 37.3(8) . . . .
O5 Ho1 O8 C9 -67.3(6) . . . .
O4 Ho1 O8 C9 -126.4(6) . . . .
O9 Ho1 O8 C9 -3.0(6) 2_665 . . .
O1W Ho1 O8 C9 -161.7(6) . . . .
O2W Ho1 O8 C9 72.0(6) . . . .
O2 Ho2 O10 C10 139.9(6) . . . .
O7 Ho2 O10 C10 29.3(7) 1_565 . . .
O13 Ho2 O10 C10 -166.6(5) 2_676 . . .
O12 Ho2 O10 C10 -76.5(6) . . . .
O11 Ho2 O10 C10 -18.3(5) 2_675 . . .
O3W Ho2 O10 C10 -137.4(6) . . . .
O6 Ho2 O10 C10 59.7(6) 1_565 . . .
O2 Ho2 O12 C11 -31.3(7) . . . .
O7 Ho2 O12 C11 85.1(6) 1_565 . . .
O13 Ho2 O12 C11 7.7(6) 2_676 . . .
O11 Ho2 O12 C11 164.5(6) 2_675 . . .
O10 Ho2 O12 C11 -139.3(6) . . . .
O3W Ho2 O12 C11 -77.7(6) . . . .
O6 Ho2 O12 C11 129.4(6) 1_565 . . .
C5 N1 C1 C2 2.4(17) . . . .
N1 C1 C2 C3 -1.8(18) . . . .
C1 C2 C3 C4 0.5(17) . . . .
C2 C3 C4 C5 0.3(17) . . . .
C1 N1 C5 C4 -1.6(15) . . . .
C1 N1 C5 C6 -179.9(9) . . . .
C3 C4 C5 N1 0.2(15) . . . .
C3 C4 C5 C6 178.5(10) . . . .
N1 C5 C6 P1 -23.9(12) . . . .
C4 C5 C6 P1 157.9(8) . . . .
O2 P1 C6 C5 -179.1(7) . . . .
O1 P1 C6 C5 -58.2(8) . . . .
O3 P1 C6 C5 61.7(8) . . . .
Ho1 O5 C7 O7 175.5(7) . . . .
Ho1 O5 C7 C8 -4.5(10) . . . .
Ho2 O7 C7 O5 -159.9(7) 1_545 . . .
Ho2 O7 C7 C8 20.1(10) 1_545 . . .
Ho2 O6 C8 O4 156.8(7) 1_545 . . .
Ho2 O6 C8 C7 -20.8(9) 1_545 . . .
Ho1 O4 C8 O6 -179.0(7) . . . .
Ho1 O4 C8 C7 -1.3(10) . . . .
O5 C7 C8 O6 -178.3(8) . . . .
O7 C7 C8 O6 1.7(12) . . . .
O5 C7 C8 O4 3.8(12) . . . .
O7 C7 C8 O4 -176.2(8) . . . .
Ho1 O8 C9 O9 -176.1(6) . . . .
Ho1 O8 C9 C9 2.0(12) . . . 2_665
Ho1 O9 C9 O8 -177.4(7) 2_665 . . .
Ho1 O9 C9 C9 4.4(12) 2_665 . . 2_665
Ho2 O11 C10 O10 -162.9(6) 2_675 . . .
Ho2 O11 C10 C10 16.3(11) 2_675 . . 2_675
Ho2 O10 C10 O11 -163.5(6) . . . .
Ho2 O10 C10 C10 17.3(11) . . . 2_675
Ho2 O12 C11 O13 170.7(7) . . . .
Ho2 O12 C11 C11 -5.6(11) . . . 2_676
Ho2 O13 C11 O12 173.1(7) 2_676 . . .
Ho2 O13 C11 C11 -10.5(11) 2_676 . . 2_676
